data_8104591
loop_
_publ_author_name
'Iitsuka, Hiroaki'
'Li, Kun'
'Kobayashi, Miyuki'
'Iida, Kikuko'
'Noguchi, Keiichi'
'Yonezawa, Noriyuki'
'Okamoto, Akiko'

_publ_section_title
;
 The crystal structure of (1R *,2S
 *)-1,2-bis(2-fluorophenyl)-3,8-dimethoxyacenaphthene-1,2-diol, C26H20F2O4
;
_journal_issue 6
_journal_name_full 'Zeitschrift f\"ur Kristallographie - New Crystal Structures'
_journal_page_first 1301
_journal_page_last 1304
_journal_paper_doi 10.1515/ncrs-2021-0314
_journal_volume 236
_journal_year 2021
_chemical_formula_moiety 'C26 H20 F2 O4'
_chemical_formula_sum 'C26 H20 F2 O4'
_chemical_formula_weight 434.42
_chemical_melting_point 451
_chemical_name_systematic
;
(1<i>R</i>^*^,2<i>S</i>^*^)-1,2-bis(2-fluorophenyl)-
3,8-dimethoxyacenaphthene-1,2-diol
;
_space_group_crystal_system monoclinic
_space_group_IT_number 14
_space_group_name_Hall '-P 2yn'
_space_group_name_H-M_alt 'P 1 21/n 1'
_atom_sites_solution_hydrogens mixed
_cell_angle_alpha 90.00
_cell_angle_beta 90.9070(10)
_cell_angle_gamma 90.00
_cell_formula_units_Z 4
_cell_length_a 10.3707(2)
_cell_length_b 12.0232(2)
_cell_length_c 15.7744(3)
_cell_measurement_reflns_used 29946
_cell_measurement_temperature 193(2)
_cell_measurement_theta_max 68.22
_cell_measurement_theta_min 3.67
_cell_volume 1966.65(6)
_computing_cell_refinement 'PROCESS-AUTO (Rigaku, 1998)'
_computing_data_collection 'PROCESS-AUTO (Rigaku, 1998)'
_computing_data_reduction 'CrystalStructure (Rigaku, 2010)'
_computing_molecular_graphics 'ORTEPIII (Burnett & Johnson, 1996)'
_computing_publication_material 'SHELXL-97 (Sheldrick, 2008)'
_computing_structure_refinement 'ShelXL (Sheldrick, 2015)'
_computing_structure_solution 'SHELXS97 (Sheldrick, 2008)'
_diffrn_ambient_environment N~2~
_diffrn_ambient_temperature 193(2)
_diffrn_detector 'Imaging plate'
_diffrn_detector_area_resol_mean 10.000
_diffrn_detector_type 'Rigaku R-AXIS RAPID'
_diffrn_measured_fraction_theta_full 0.992
_diffrn_measured_fraction_theta_max 0.991
_diffrn_measurement_device 'four-circle diffractometer'
_diffrn_measurement_device_type 'Rigaku R-AXIS RAPID'
_diffrn_measurement_method \w
_diffrn_radiation_monochromator graphite
_diffrn_radiation_probe x-ray
_diffrn_radiation_type CuK\a
_diffrn_radiation_wavelength 1.54187
_diffrn_reflns_av_R_equivalents 0.0217
_diffrn_reflns_av_unetI/netI 0.0088
_diffrn_reflns_Laue_measured_fraction_full 0.992
_diffrn_reflns_Laue_measured_fraction_max 0.991
_diffrn_reflns_limit_h_max 12
_diffrn_reflns_limit_h_min -12
_diffrn_reflns_limit_k_max 14
_diffrn_reflns_limit_k_min -14
_diffrn_reflns_limit_l_max 18
_diffrn_reflns_limit_l_min -18
_diffrn_reflns_number 36085
_diffrn_reflns_point_group_measured_fraction_full 0.992
_diffrn_reflns_point_group_measured_fraction_max 0.991
_diffrn_reflns_theta_full 67.687
_diffrn_reflns_theta_max 68.246
_diffrn_reflns_theta_min 4.625
_diffrn_source 'rotating anode'
_exptl_absorpt_coefficient_mu 0.928
_exptl_absorpt_correction_T_max 0.911
_exptl_absorpt_correction_T_min 0.826
_exptl_absorpt_correction_type numerical
_exptl_absorpt_process_details 'NUMABS (Rigaku, 1999)'
_exptl_crystal_colour colorless
_exptl_crystal_density_diffrn 1.467
_exptl_crystal_density_method 'not measured'
_exptl_crystal_description block
_exptl_crystal_F_000 904
_exptl_crystal_size_max 0.35
_exptl_crystal_size_mid 0.20
_exptl_crystal_size_min 0.10
_refine_diff_density_max 0.332
_refine_diff_density_min -0.171
_refine_diff_density_rms 0.043
_refine_ls_extinction_coef 0.00106(11)
_refine_ls_extinction_method none
_refine_ls_goodness_of_fit_ref 1.055
_refine_ls_hydrogen_treatment mixed
_refine_ls_matrix_type full
_refine_ls_number_parameters 306
_refine_ls_number_reflns 3566
_refine_ls_number_restraints 0
_refine_ls_restrained_S_all 1.055
_refine_ls_R_factor_all 0.0385
_refine_ls_R_factor_gt 0.0371
_refine_ls_shift/su_max 0.000
_refine_ls_shift/su_mean 0.000
_refine_ls_structure_factor_coef Fsqd
_refine_ls_weighting_details 'w=1/[\s^2^(Fo^2^)+(0.0548P)^2^+0.7977P] where P=(Fo^2^+2Fc^2^)/3'
_refine_ls_weighting_scheme calc
_refine_ls_wR_factor_gt 0.1001
_refine_ls_wR_factor_ref 0.1013
_reflns_Friedel_coverage 0.000
_reflns_Friedel_fraction_full .
_reflns_Friedel_fraction_max .
_reflns_number_gt 3380
_reflns_number_total 3566
_reflns_threshold_expression 'I > 2\s(I)'
_cod_data_source_file suppl_j_ncrs-2021-0314_suppl.cif
_cod_data_source_block exp_1115
_cod_database_code 8104591
_shelx_space_group_comment
;
The symmetry employed for this shelxl refinement is uniquely defined
by the following loop, which should always be used as a source of
symmetry information in preference to the above space-group names.
They are only intended as comments.
;
_shelx_estimated_absorpt_t_min 0.737
_shelx_estimated_absorpt_t_max 0.913

loop_
_space_group_symop_operation_xyz
'x, y, z'
'-x+1/2, y+1/2, -z+1/2'
'-x, -y, -z'
'x-1/2, -y-1/2, z-1/2'

loop_
_atom_site_label
_atom_site_type_symbol
_atom_site_fract_x
_atom_site_fract_y
_atom_site_fract_z
_atom_site_U_iso_or_equiv
_atom_site_adp_type
_atom_site_occupancy
_atom_site_site_symmetry_order
_atom_site_calc_flag
_atom_site_refinement_flags_posn
_atom_site_refinement_flags_adp
_atom_site_refinement_flags_occupancy
_atom_site_disorder_assembly
_atom_site_disorder_group
C1 C 0.98369(13) 0.31411(11) 0.17894(8) 0.0258(3) Uani 1 1 d . . . . .
C2 C 1.07530(13) 0.39373(12) 0.19528(9) 0.0291(3) Uani 1 1 d . . . . .
C3 C 1.20809(14) 0.36570(12) 0.18799(9) 0.0325(3) Uani 1 1 d . . . . .
H3 H 1.2716 0.4212 0.1985 0.039 Uiso 1 1 calc R . . . .
C4 C 1.24645(13) 0.26042(13) 0.16621(9) 0.0322(3) Uani 1 1 d . . . . .
H4 H 1.3357 0.2446 0.1607 0.039 Uiso 1 1 calc R . . . .
C5 C 1.17750(13) 0.06201(12) 0.13210(9) 0.0327(3) Uani 1 1 d . . . . .
H5 H 1.2636 0.0361 0.1276 0.039 Uiso 1 1 calc R . . . .
C6 C 1.07676(14) -0.01071(12) 0.11942(9) 0.0320(3) Uani 1 1 d . . . . .
H6 H 1.0950 -0.0861 0.1063 0.038 Uiso 1 1 calc R . . . .
C7 C 0.94611(13) 0.02378(11) 0.12541(9) 0.0277(3) Uani 1 1 d . . . . .
C8 C 0.92073(12) 0.13242(11) 0.14637(8) 0.0254(3) Uani 1 1 d . . . . .
C9 C 1.02378(13) 0.20590(11) 0.15880(8) 0.0257(3) Uani 1 1 d . . . . .
C10 C 1.15442(13) 0.17505(12) 0.15186(9) 0.0286(3) Uani 1 1 d . . . . .
C11 C 0.83781(13) 0.31780(11) 0.18745(8) 0.0262(3) Uani 1 1 d . . . . .
C12 C 0.76872(13) 0.40893(11) 0.13776(9) 0.0293(3) Uani 1 1 d . . . . .
C13 C 0.63866(14) 0.43100(13) 0.14949(10) 0.0368(3) Uani 1 1 d . . . . .
H13 H 0.5923 0.3858 0.1879 0.044 Uiso 0.06 1 calc R . P A 2
C14 C 0.57381(18) 0.51553(15) 0.10789(13) 0.0512(5) Uani 1 1 d . . . . .
H14 H 0.4852 0.5288 0.1183 0.061 Uiso 1 1 calc R . . . .
C15 C 0.6396(2) 0.58053(15) 0.05091(13) 0.0562(5) Uani 1 1 d . . . . .
H15 H 0.5963 0.6391 0.0218 0.067 Uiso 1 1 calc R . . . .
C16 C 0.76816(19) 0.56041(14) 0.03620(11) 0.0473(4) Uani 1 1 d . . . . .
H16 H 0.8133 0.6047 -0.0034 0.057 Uiso 1 1 calc R . . . .
C17 C 0.83134(16) 0.47555(12) 0.07931(10) 0.0355(3) Uani 1 1 d . . . . .
H17 H 0.9200 0.4625 0.0686 0.043 Uiso 0.94 1 calc R . P B 1
C18 C 0.79264(12) 0.19123(11) 0.16029(8) 0.0256(3) Uani 1 1 d . . . . .
C19 C 0.70565(12) 0.18631(11) 0.08137(9) 0.0254(3) Uani 1 1 d . . . . .
C20 C 0.58102(13) 0.14344(12) 0.08438(10) 0.0318(3) Uani 1 1 d . . . . .
H20 H 0.5483 0.1188 0.1371 0.038 Uiso 1 1 calc R . . . .
C21 C 0.50367(15) 0.13599(13) 0.01195(11) 0.0380(4) Uani 1 1 d . . . . .
H21 H 0.4187 0.1070 0.0158 0.046 Uiso 1 1 calc R . . . .
C22 C 0.54886(15) 0.17018(13) -0.06560(10) 0.0392(4) Uani 1 1 d . . . . .
H22 H 0.4957 0.1643 -0.1150 0.047 Uiso 1 1 calc R . . . .
C23 C 0.67255(15) 0.21313(12) -0.07087(9) 0.0343(3) Uani 1 1 d . . . . .
H23 H 0.7052 0.2375 -0.1236 0.041 Uiso 1 1 calc R . . . .
C24 C 0.74705(13) 0.21969(11) 0.00204(9) 0.0277(3) Uani 1 1 d . . . . .
C25 C 1.09837(18) 0.58978(13) 0.18453(12) 0.0463(4) Uani 1 1 d . . . . .
H25A H 1.0631 0.6587 0.2079 0.056 Uiso 1 1 calc R . . . .
H25B H 1.1911 0.5862 0.1970 0.056 Uiso 1 1 calc R . . . .
H25C H 1.0839 0.5885 0.1230 0.056 Uiso 1 1 calc R . . . .
C26 C 0.86957(15) -0.15402(12) 0.07840(10) 0.0342(3) Uani 1 1 d . . . . .
H26A H 0.7886 -0.1954 0.0721 0.041 Uiso 1 1 calc R . . . .
H26B H 0.9098 -0.1464 0.0229 0.041 Uiso 1 1 calc R . . . .
H26C H 0.9280 -0.1942 0.1170 0.041 Uiso 1 1 calc R . . . .
F1A F 0.57062(9) 0.36665(9) 0.20276(7) 0.0457(3) Uani 0.94 1 d . . P A 1
F1B F 0.9303(15) 0.4543(14) 0.0459(9) 0.043(4) Uani 0.06 1 d . . P B 2
F2 F 0.86876(8) 0.26034(7) -0.00543(5) 0.0346(2) Uani 1 1 d . . . . .
O1 O 0.81215(10) 0.32802(10) 0.27618(6) 0.0338(2) Uani 1 1 d . . . . .
H1 H 0.783(2) 0.3883(19) 0.2849(14) 0.060(7) Uiso 1 1 d . . . . .
O2 O 0.72549(10) 0.14048(9) 0.22742(7) 0.0334(2) Uani 1 1 d . . . . .
H2 H 0.746(2) 0.1767(19) 0.2702(15) 0.060(7) Uiso 1 1 d . . . . .
O3 O 1.03595(10) 0.49682(8) 0.22181(7) 0.0367(3) Uani 1 1 d . . . . .
O4 O 0.84373(9) -0.04593(8) 0.11230(7) 0.0321(2) Uani 1 1 d . . . . .

loop_
_atom_site_aniso_label
_atom_site_aniso_U_11
_atom_site_aniso_U_22
_atom_site_aniso_U_33
_atom_site_aniso_U_23
_atom_site_aniso_U_13
_atom_site_aniso_U_12
F1A 0.0298(5) 0.0563(6) 0.0510(6) -0.0071(5) 0.0002(4) 0.0063(4)
F1B 0.047(8) 0.056(9) 0.028(7) 0.015(7) 0.007(6) 0.013(7)
F2 0.0317(4) 0.0403(5) 0.0320(4) 0.0018(4) 0.0037(3) -0.0021(4)
O2 0.0322(5) 0.0411(6) 0.0272(5) 0.0063(4) 0.0045(4) -0.0017(4)
O1 0.0343(5) 0.0435(6) 0.0237(5) -0.0045(4) 0.0011(4) 0.0070(5)
O4 0.0302(5) 0.0237(5) 0.0424(6) -0.0004(4) 0.0034(4) 0.0005(4)
O3 0.0401(6) 0.0290(5) 0.0408(6) -0.0056(4) -0.0017(5) 0.0004(4)
C8 0.0246(6) 0.0278(7) 0.0236(7) 0.0048(5) -0.0004(5) 0.0032(5)
C7 0.0284(7) 0.0263(7) 0.0284(7) 0.0045(5) 0.0016(5) 0.0014(5)
C6 0.0323(7) 0.0276(7) 0.0361(8) 0.0021(6) 0.0025(6) 0.0070(6)
C5 0.0255(7) 0.0361(8) 0.0365(8) 0.0037(6) 0.0024(6) 0.0080(6)
C4 0.0234(6) 0.0405(8) 0.0326(8) 0.0055(6) -0.0006(5) 0.0020(6)
C3 0.0296(7) 0.0365(8) 0.0312(7) 0.0029(6) -0.0035(6) -0.0048(6)
C2 0.0327(7) 0.0295(7) 0.0251(7) 0.0006(5) -0.0022(5) 0.0016(6)
C1 0.0264(7) 0.0297(7) 0.0213(6) 0.0016(5) -0.0016(5) 0.0033(5)
C9 0.0268(7) 0.0289(7) 0.0215(6) 0.0037(5) -0.0011(5) 0.0031(5)
C10 0.0254(7) 0.0337(7) 0.0266(7) 0.0049(5) 0.0001(5) 0.0041(5)
C18 0.0244(6) 0.0279(7) 0.0247(7) 0.0027(5) 0.0025(5) 0.0020(5)
C19 0.0248(6) 0.0224(6) 0.0291(7) -0.0017(5) -0.0005(5) 0.0048(5)
C20 0.0277(7) 0.0302(7) 0.0375(8) -0.0005(6) 0.0013(6) 0.0021(6)
C21 0.0276(7) 0.0371(8) 0.0492(9) -0.0052(7) -0.0064(6) 0.0013(6)
C22 0.0390(8) 0.0375(8) 0.0406(9) -0.0078(7) -0.0151(7) 0.0080(7)
C23 0.0422(8) 0.0338(8) 0.0268(7) -0.0014(6) -0.0031(6) 0.0078(6)
C24 0.0269(6) 0.0252(7) 0.0310(7) -0.0020(5) 0.0009(5) 0.0034(5)
C11 0.0261(6) 0.0300(7) 0.0224(6) -0.0020(5) -0.0003(5) 0.0034(5)
C12 0.0335(7) 0.0266(7) 0.0275(7) -0.0079(5) -0.0069(5) 0.0062(6)
C13 0.0336(7) 0.0342(8) 0.0421(9) -0.0113(7) -0.0080(6) 0.0059(6)
C14 0.0429(9) 0.0437(9) 0.0663(12) -0.0164(9) -0.0215(8) 0.0181(8)
C15 0.0743(13) 0.0331(9) 0.0600(12) -0.0040(8) -0.0325(10) 0.0183(9)
C16 0.0719(12) 0.0293(8) 0.0400(9) 0.0003(7) -0.0164(8) 0.0045(8)
C17 0.0467(9) 0.0285(7) 0.0310(8) -0.0036(6) -0.0067(6) 0.0034(6)
C26 0.0400(8) 0.0275(7) 0.0353(8) -0.0038(6) 0.0042(6) 0.0003(6)
C25 0.0602(11) 0.0303(8) 0.0480(10) 0.0001(7) -0.0108(8) -0.0062(7)

loop_
_atom_type_symbol
_atom_type_description
_atom_type_scat_dispersion_real
_atom_type_scat_dispersion_imag
_atom_type_scat_source
C C 0.0181 0.0091 'International Tables Vol C Tables 4.2.6.8 and 6.1.1.4'
H H 0.0000 0.0000 'International Tables Vol C Tables 4.2.6.8 and 6.1.1.4'
F F 0.0727 0.0534 'International Tables Vol C Tables 4.2.6.8 and 6.1.1.4'
O O 0.0492 0.0322 'International Tables Vol C Tables 4.2.6.8 and 6.1.1.4'

loop_
_geom_angle_atom_site_label_1
_geom_angle_atom_site_label_2
_geom_angle_atom_site_label_3
_geom_angle
_geom_angle_site_symmetry_1
_geom_angle_site_symmetry_3
C18 O2 H2 105.0(16) . .
C11 O1 H1 108.9(16) . .
C7 O4 C26 117.63(11) . .
C2 O3 C25 116.35(12) . .
C7 C8 C9 119.05(12) . .
C7 C8 C18 130.29(12) . .
C9 C8 C18 110.65(11) . .
O4 C7 C8 117.93(12) . .
O4 C7 C6 123.39(12) . .
C8 C7 C6 118.67(13) . .
C7 C6 H6 119.1 . .
C5 C6 C7 121.86(13) . .
C5 C6 H6 119.1 . .
C6 C5 H5 119.6 . .
C6 C5 C10 120.80(13) . .
C10 C5 H5 119.6 . .
C3 C4 H4 119.6 . .
C3 C4 C10 120.73(13) . .
C10 C4 H4 119.6 . .
C4 C3 H3 119.2 . .
C4 C3 C2 121.53(13) . .
C2 C3 H3 119.2 . .
O3 C2 C3 122.06(13) . .
C1 C2 O3 118.67(12) . .
C1 C2 C3 119.20(13) . .
C2 C1 C9 118.89(12) . .
C2 C1 C11 130.57(12) . .
C9 C1 C11 110.21(12) . .
C8 C9 C1 112.89(12) . .
C8 C9 C10 123.78(13) . .
C1 C9 C10 123.33(13) . .
C5 C10 C4 127.93(13) . .
C9 C10 C5 115.82(13) . .
C9 C10 C4 116.25(13) . .
O2 C18 C8 110.38(10) . .
O2 C18 C19 107.58(11) . .
O2 C18 C11 110.19(11) . .
C8 C18 C19 111.70(11) . .
C8 C18 C11 102.79(10) . .
C19 C18 C11 114.19(10) . .
C20 C19 C18 121.54(12) . .
C24 C19 C18 122.44(12) . .
C24 C19 C20 115.97(13) . .
C19 C20 H20 119.3 . .
C21 C20 C19 121.33(14) . .
C21 C20 H20 119.3 . .
C20 C21 H21 119.6 . .
C22 C21 C20 120.70(14) . .
C22 C21 H21 119.6 . .
C21 C22 H22 120.3 . .
C21 C22 C23 119.45(14) . .
C23 C22 H22 120.3 . .
C22 C23 H23 120.7 . .
C24 C23 C22 118.59(14) . .
C24 C23 H23 120.7 . .
F2 C24 C19 118.84(12) . .
F2 C24 C23 117.21(12) . .
C23 C24 C19 123.95(13) . .
O1 C11 C1 106.78(10) . .
O1 C11 C18 106.06(10) . .
O1 C11 C12 110.38(11) . .
C1 C11 C18 103.25(10) . .
C12 C11 C1 115.90(12) . .
C12 C11 C18 113.71(10) . .
C13 C12 C11 121.30(13) . .
C13 C12 C17 116.28(14) . .
C17 C12 C11 122.42(13) . .
F1A C13 C12 119.44(13) . .
F1A C13 C14 117.58(15) . .
C12 C13 H13 118.5 . .
C14 C13 C12 122.98(17) . .
C14 C13 H13 118.5 . .
C13 C14 H14 120.5 . .
C13 C14 C15 119.01(17) . .
C15 C14 H14 120.5 . .
C14 C15 H15 120.0 . .
C16 C15 C14 119.99(15) . .
C16 C15 H15 120.0 . .
C15 C16 H16 120.1 . .
C15 C16 C17 119.87(18) . .
C17 C16 H16 120.1 . .
F1B C17 C12 125.9(7) . .
F1B C17 C16 110.2(7) . .
C12 C17 H17 119.1 . .
C16 C17 C12 121.85(16) . .
C16 C17 H17 119.1 . .
O4 C26 H26A 109.5 . .
O4 C26 H26B 109.5 . .
O4 C26 H26C 109.5 . .
H26A C26 H26B 109.5 . .
H26A C26 H26C 109.5 . .
H26B C26 H26C 109.5 . .
O3 C25 H25A 109.5 . .
O3 C25 H25B 109.5 . .
O3 C25 H25C 109.5 . .
H25A C25 H25B 109.5 . .
H25A C25 H25C 109.5 . .
H25B C25 H25C 109.5 . .

loop_
_geom_bond_atom_site_label_1
_geom_bond_atom_site_label_2
_geom_bond_distance
_geom_bond_site_symmetry_2
F1A C13 1.350(2) .
F1B C17 1.189(15) .
F2 C24 1.3604(16) .
O2 C18 1.4149(16) .
O2 H2 0.83(2) .
O1 C11 1.4342(16) .
O1 H1 0.80(2) .
O4 C7 1.3659(17) .
O4 C26 1.4323(17) .
O3 C2 1.3724(17) .
O3 C25 1.423(2) .
C8 C7 1.3738(19) .
C8 C9 1.3980(19) .
C8 C18 1.5238(17) .
C7 C6 1.4216(19) .
C6 H6 0.9500 .
C6 C5 1.374(2) .
C5 H5 0.9500 .
C5 C10 1.416(2) .
C4 H4 0.9500 .
C4 C3 1.372(2) .
C4 C10 1.417(2) .
C3 H3 0.9500 .
C3 C2 1.424(2) .
C2 C1 1.370(2) .
C1 C9 1.4038(19) .
C1 C11 1.5216(18) .
C9 C10 1.4107(18) .
C18 C19 1.5269(19) .
C18 C11 1.6469(19) .
C19 C20 1.3931(19) .
C19 C24 1.389(2) .
C20 H20 0.9500 .
C20 C21 1.388(2) .
C21 H21 0.9500 .
C21 C22 1.379(2) .
C22 H22 0.9500 .
C22 C23 1.387(2) .
C23 H23 0.9500 .
C23 C24 1.378(2) .
C11 C12 1.5200(19) .
C12 C13 1.390(2) .
C12 C17 1.390(2) .
C13 H13 0.9500 .
C13 C14 1.379(2) .
C14 H14 0.9500 .
C14 C15 1.380(3) .
C15 H15 0.9500 .
C15 C16 1.378(3) .
C16 H16 0.9500 .
C16 C17 1.385(2) .
C17 H17 0.9500 .
C26 H26A 0.9800 .
C26 H26B 0.9800 .
C26 H26C 0.9800 .
C25 H25A 0.9800 .
C25 H25B 0.9800 .
C25 H25C 0.9800 .

loop_
_geom_hbond_atom_site_label_D
_geom_hbond_atom_site_label_H
_geom_hbond_atom_site_label_A
_geom_hbond_distance_DH
_geom_hbond_distance_HA
_geom_hbond_distance_DA
_geom_hbond_angle_DHA
_geom_hbond_site_symmetry_A
O1 H1 O4 0.80(2) 2.25(2) 2.8451(15) 132(2) 2_655
O2 H2 O1 0.83(2) 1.95(2) 2.5420(16) 128(2) 1_555
C20 H20 O2 0.95 2.32 2.6889(19) 102 1_555
C22 H22 O1 0.95 2.54 3.4730(19) 166 5_545
C26 H26B Cg3 0.95 2.66 3.6056(17) 163 3_755

loop_
_geom_torsion_atom_site_label_1
_geom_torsion_atom_site_label_2
_geom_torsion_atom_site_label_3
_geom_torsion_atom_site_label_4
_geom_torsion
_geom_torsion_site_symmetry_1
_geom_torsion_site_symmetry_2
_geom_torsion_site_symmetry_3
_geom_torsion_site_symmetry_4
F1A C13 C14 C15 -177.91(15) . . . .
O2 C18 C19 C20 3.46(17) . . . .
O2 C18 C19 C24 -173.84(12) . . . .
O2 C18 C11 O1 9.30(13) . . . .
O2 C18 C11 C1 121.41(11) . . . .
O2 C18 C11 C12 -112.18(12) . . . .
O1 C11 C12 C13 -49.27(17) . . . .
O1 C11 C12 C17 129.85(14) . . . .
O4 C7 C6 C5 179.27(13) . . . .
O3 C2 C1 C9 -174.64(12) . . . .
O3 C2 C1 C11 -1.9(2) . . . .
C8 C7 C6 C5 -1.5(2) . . . .
C8 C9 C10 C5 -0.8(2) . . . .
C8 C9 C10 C4 179.75(13) . . . .
C8 C18 C19 C20 124.74(13) . . . .
C8 C18 C19 C24 -52.56(17) . . . .
C8 C18 C11 O1 -108.33(11) . . . .
C8 C18 C11 C1 3.78(12) . . . .
C8 C18 C11 C12 130.18(11) . . . .
C7 C8 C9 C1 179.36(12) . . . .
C7 C8 C9 C10 -0.6(2) . . . .
C7 C8 C18 O2 60.09(18) . . . .
C7 C8 C18 C19 -59.55(18) . . . .
C7 C8 C18 C11 177.59(13) . . . .
C7 C6 C5 C10 0.1(2) . . . .
C6 C5 C10 C4 -179.57(14) . . . .
C6 C5 C10 C9 1.0(2) . . . .
C4 C3 C2 O3 176.10(13) . . . .
C4 C3 C2 C1 -1.0(2) . . . .
C3 C4 C10 C5 -177.54(14) . . . .
C3 C4 C10 C9 1.8(2) . . . .
C3 C2 C1 C9 2.5(2) . . . .
C3 C2 C1 C11 175.22(13) . . . .
C2 C1 C9 C8 178.04(12) . . . .
C2 C1 C9 C10 -2.0(2) . . . .
C2 C1 C11 O1 -66.30(18) . . . .
C2 C1 C11 C18 -177.89(14) . . . .
C2 C1 C11 C12 57.12(19) . . . .
C1 C9 C10 C5 179.24(13) . . . .
C1 C9 C10 C4 -0.2(2) . . . .
C1 C11 C12 C13 -170.78(12) . . . .
C1 C11 C12 C17 8.34(19) . . . .
C9 C8 C7 O4 -179.00(12) . . . .
C9 C8 C7 C6 1.7(2) . . . .
C9 C8 C18 O2 -119.28(12) . . . .
C9 C8 C18 C19 121.08(12) . . . .
C9 C8 C18 C11 -1.78(14) . . . .
C9 C1 C11 O1 106.88(12) . . . .
C9 C1 C11 C18 -4.71(14) . . . .
C9 C1 C11 C12 -129.70(12) . . . .
C10 C4 C3 C2 -1.3(2) . . . .
C18 C8 C7 O4 1.7(2) . . . .
C18 C8 C7 C6 -177.59(13) . . . .
C18 C8 C9 C1 -1.19(16) . . . .
C18 C8 C9 C10 178.83(12) . . . .
C18 C19 C20 C21 -178.00(13) . . . .
C18 C19 C24 F2 -1.33(19) . . . .
C18 C19 C24 C23 177.89(13) . . . .
C18 C11 C12 C13 69.78(16) . . . .
C18 C11 C12 C17 -111.10(14) . . . .
C19 C18 C11 O1 130.49(11) . . . .
C19 C18 C11 C1 -117.40(11) . . . .
C19 C18 C11 C12 9.01(15) . . . .
C19 C20 C21 C22 0.6(2) . . . .
C20 C19 C24 F2 -178.77(12) . . . .
C20 C19 C24 C23 0.5(2) . . . .
C20 C21 C22 C23 -0.5(2) . . . .
C21 C22 C23 C24 0.4(2) . . . .
C22 C23 C24 F2 178.86(12) . . . .
C22 C23 C24 C19 -0.4(2) . . . .
C24 C19 C20 C21 -0.5(2) . . . .
C11 C1 C9 C8 3.95(16) . . . .
C11 C1 C9 C10 -176.07(12) . . . .
C11 C18 C19 C20 -119.16(13) . . . .
C11 C18 C19 C24 63.54(16) . . . .
C11 C12 C13 F1A -3.5(2) . . . .
C11 C12 C13 C14 177.59(14) . . . .
C11 C12 C17 F1B 19.8(10) . . . .
C11 C12 C17 C16 -178.12(13) . . . .
C12 C13 C14 C15 1.0(2) . . . .
C13 C12 C17 F1B -161.0(10) . . . .
C13 C12 C17 C16 1.0(2) . . . .
C13 C14 C15 C16 0.1(3) . . . .
C14 C15 C16 C17 -0.6(3) . . . .
C15 C16 C17 F1B 164.6(9) . . . .
C15 C16 C17 C12 0.0(2) . . . .
C17 C12 C13 F1A 177.36(13) . . . .
C17 C12 C13 C14 -1.6(2) . . . .
C26 O4 C7 C8 170.95(12) . . . .
C26 O4 C7 C6 -9.81(19) . . . .
C25 O3 C2 C3 45.77(19) . . . .
C25 O3 C2 C1 -137.15(14) . . . .
